data_7014479
loop_
_publ_author_name
'Hosseini, Simin S.'
'Bhadbhade, Mohan'
'Clarke, Ronald J.'
'Rutledge, Peter J.'
'Rendina, Louis M.'

_publ_section_title
;
 Synthesis, carbohydrate- and DNA-binding studies of cationic
 2,2':6',2''-terpyridineplatinum(II) complexes containing N- and
 S-donor boronic acid ligands.
;
_journal_issue 2
_journal_name_full 'Dalton transactions (Cambridge, England : 2003)'
_journal_page_first 506
_journal_page_last 513
_journal_paper_doi 10.1039/c0dt00892c
_journal_volume 40
_journal_year 2011
_chemical_formula_sum 'C22 H17 B F6 N4 O8 Pt S2'
_chemical_formula_weight 849.42
_chemical_name_systematic
;
?
;
_space_group_IT_number 2
_symmetry_cell_setting triclinic
_symmetry_space_group_name_Hall '-P 1'
_symmetry_space_group_name_H-M 'P -1'
_atom_sites_solution_hydrogens geom
_atom_sites_solution_primary direct
_atom_sites_solution_secondary difmap
_audit_creation_method SHELXL-97
_cell_angle_alpha 98.5600(10)
_cell_angle_beta 100.9260(10)
_cell_angle_gamma 101.6130(10)
_cell_formula_units_Z 2
_cell_length_a 9.2913(3)
_cell_length_b 10.0233(3)
_cell_length_c 15.3463(4)
_cell_measurement_reflns_used 9878
_cell_measurement_temperature 293(2)
_cell_measurement_theta_max 30.051
_cell_measurement_theta_min 2.297
_cell_volume 1348.33(7)
_computing_cell_refinement '<i>SAINT</i> (Bruker, 2007)'
_computing_data_collection '<i>APEX2</i> (Bruker, 2007)'
_computing_data_reduction '<i>SAINT</i> '
_computing_molecular_graphics '<i>SHELXTL-Plus</i> (Sheldrick, 2008)'
_computing_structure_refinement '<i>SHELXL-97</i> (Sheldrick, 2008)'
_computing_structure_solution '<i>SHELXS-97</i> (Sheldrick, 2008)'
_diffrn_ambient_temperature 293(2)
_diffrn_measured_fraction_theta_full 0.997
_diffrn_measured_fraction_theta_max 0.997
_diffrn_measurement_device_type 'Bruker Kappa APEXII CCD Diffractometer'
_diffrn_measurement_method '\f scans and \w scans with \k offsets'
_diffrn_radiation_monochromator graphite
_diffrn_radiation_source 'fine-focus sealed tube'
_diffrn_radiation_type MoK\a
_diffrn_radiation_wavelength 0.71073
_diffrn_reflns_av_R_equivalents 0.0435
_diffrn_reflns_av_sigmaI/netI 0.0334
_diffrn_reflns_limit_h_max 11
_diffrn_reflns_limit_h_min -11
_diffrn_reflns_limit_k_max 11
_diffrn_reflns_limit_k_min -11
_diffrn_reflns_limit_l_max 18
_diffrn_reflns_limit_l_min -18
_diffrn_reflns_number 18078
_diffrn_reflns_theta_full 25.00
_diffrn_reflns_theta_max 25.00
_diffrn_reflns_theta_min 2.29
_exptl_absorpt_coefficient_mu 5.456
_exptl_absorpt_correction_T_max 0.7645
_exptl_absorpt_correction_T_min 0.4627
_exptl_absorpt_correction_type multi-scan
_exptl_absorpt_process_details '<i>SADABS</i> (Bruker, 2001)'
_exptl_crystal_colour 'Light yellow orange'
_exptl_crystal_density_diffrn 2.092
_exptl_crystal_density_method 'not measured'
_exptl_crystal_description Blocks
_exptl_crystal_F_000 820
_exptl_crystal_size_max 0.17
_exptl_crystal_size_mid 0.10
_exptl_crystal_size_min 0.05
_refine_diff_density_max 0.398
_refine_diff_density_min -0.429
_refine_diff_density_rms 0.080
_refine_ls_extinction_method none
_refine_ls_goodness_of_fit_ref 1.062
_refine_ls_hydrogen_treatment constr
_refine_ls_matrix_type full
_refine_ls_number_parameters 397
_refine_ls_number_reflns 4727
_refine_ls_number_restraints 0
_refine_ls_restrained_S_all 1.062
_refine_ls_R_factor_all 0.0175
_refine_ls_R_factor_gt 0.0168
_refine_ls_shift/su_max 0.002
_refine_ls_shift/su_mean 0.000
_refine_ls_structure_factor_coef Fsqd
_refine_ls_weighting_details 'calc w=1/[\s^2^(Fo^2^)+(0.0111P)^2^+0.6023P] where P=(Fo^2^+2Fc^2^)/3'
_refine_ls_weighting_scheme calc
_refine_ls_wR_factor_gt 0.0422
_refine_ls_wR_factor_ref 0.0426
_reflns_number_gt 4600
_reflns_number_total 4727
_reflns_threshold_expression >2sigma(I)
_cod_data_source_file C0DT00892C.TXT
_cod_data_source_block platon
_cod_depositor_comments
;
The following automatic conversions were performed:
'_symmetry_cell_setting' value 'Triclinic' changed to 'triclinic'
according to '/home/saulius/struct/CIF-dictionaries/cif_core.dic'
dictionary named 'cif_core.dic' version 2.4.1 from
2010-06-29.

'_exptl_absorpt_correction_type' value 'Multi-scan' changed
to 'multi-scan' according to
'/home/saulius/struct/CIF-dictionaries/cif_core.dic' dictionary named
'cif_core.dic' version 2.4.1 from 2010-06-29.

Automatic conversion script
Id: cif_fix_enum 1555 2011-01-17 13:19:09Z saulius 
;
_cod_original_sg_symbol_H-M P-1
_cod_database_code 7014479

loop_
_symmetry_equiv_pos_as_xyz
'x, y, z'
'-x, -y, -z'

loop_
_atom_site_label
_atom_site_type_symbol
_atom_site_fract_x
_atom_site_fract_y
_atom_site_fract_z
_atom_site_U_iso_or_equiv
_atom_site_adp_type
_atom_site_occupancy
_atom_site_symmetry_multiplicity
_atom_site_calc_flag
_atom_site_refinement_flags
_atom_site_disorder_assembly
_atom_site_disorder_group
Pt1 Pt 0.552010(10) 0.274431(9) 0.256742(5) 0.01806(5) Uani 1 1 d . . .
N1A N 0.3757(2) 0.2979(2) 0.31218(14) 0.0227(5) Uani 1 1 d . . .
N2A N 0.6207(2) 0.4696(2) 0.30988(13) 0.0190(5) Uani 1 1 d . . .
N3A N 0.7507(2) 0.3144(2) 0.22001(14) 0.0205(5) Uani 1 1 d . . .
C1A C 0.2507(3) 0.2024(3) 0.30981(19) 0.0283(6) Uani 1 1 d . . .
H1A H 0.2370 0.1133 0.2769 0.034 Uiso 1 1 calc R . .
C2A C 0.1417(3) 0.2315(3) 0.3544(2) 0.0331(7) Uani 1 1 d . . .
H2A H 0.0563 0.1627 0.3516 0.040 Uiso 1 1 calc R . .
C3A C 0.1603(3) 0.3624(3) 0.4026(2) 0.0336(7) Uani 1 1 d . . .
H3A H 0.0878 0.3839 0.4330 0.040 Uiso 1 1 calc R . .
C4A C 0.2894(3) 0.4625(3) 0.40548(18) 0.0287(6) Uani 1 1 d . . .
H4A H 0.3044 0.5520 0.4383 0.034 Uiso 1 1 calc R . .
C5A C 0.3947(3) 0.4291(3) 0.35974(17) 0.0226(6) Uani 1 1 d . . .
C6A C 0.5346(3) 0.5286(3) 0.35820(16) 0.0218(6) Uani 1 1 d . . .
C7A C 0.5832(3) 0.6671(3) 0.39865(17) 0.0265(6) Uani 1 1 d . . .
H7A H 0.5275 0.7090 0.4340 0.032 Uiso 1 1 calc R . .
C8A C 0.7170(3) 0.7422(3) 0.38536(19) 0.0310(7) Uani 1 1 d . . .
H8A H 0.7507 0.8361 0.4113 0.037 Uiso 1 1 calc R . .
C9A C 0.8013(3) 0.6794(3) 0.33395(18) 0.0279(6) Uani 1 1 d . . .
H9A H 0.8898 0.7308 0.3241 0.034 Uiso 1 1 calc R . .
C10A C 0.7522(3) 0.5400(3) 0.29765(16) 0.0202(5) Uani 1 1 d . . .
C11A C 0.8259(3) 0.4512(3) 0.24494(16) 0.0218(6) Uani 1 1 d . . .
C12A C 0.9618(3) 0.4973(3) 0.22272(18) 0.0274(6) Uani 1 1 d . . .
H12A H 1.0125 0.5904 0.2405 0.033 Uiso 1 1 calc R . .
C13A C 1.0222(3) 0.4044(3) 0.17392(19) 0.0320(7) Uani 1 1 d . . .
H13A H 1.1123 0.4345 0.1569 0.038 Uiso 1 1 calc R . .
C14A C 0.9472(3) 0.2667(3) 0.15076(19) 0.0307(7) Uani 1 1 d . . .
H14A H 0.9874 0.2026 0.1188 0.037 Uiso 1 1 calc R . .
C15A C 0.8129(3) 0.2241(3) 0.17500(17) 0.0244(6) Uani 1 1 d . . .
H15A H 0.7638 0.1305 0.1599 0.029 Uiso 1 1 calc R . .
N1B N 0.4827(2) 0.0699(2) 0.19981(14) 0.0210(5) Uani 1 1 d . . .
C2B C 0.4264(3) 0.0291(3) 0.11045(17) 0.0258(6) Uani 1 1 d . . .
H2B H 0.4118 0.0959 0.0758 0.031 Uiso 1 1 calc R . .
C3B C 0.3899(3) -0.1076(3) 0.06849(17) 0.0264(6) Uani 1 1 d . . .
H3B H 0.3524 -0.1312 0.0062 0.032 Uiso 1 1 calc R . .
C4B C 0.4078(3) -0.2120(3) 0.11722(18) 0.0208(6) Uani 1 1 d . . .
C5B C 0.4599(3) -0.1667(3) 0.20988(18) 0.0313(7) Uani 1 1 d . . .
H5B H 0.4700 -0.2320 0.2464 0.038 Uiso 1 1 calc R . .
C6B C 0.4968(3) -0.0298(3) 0.24891(18) 0.0328(7) Uani 1 1 d . . .
H6B H 0.5328 -0.0040 0.3113 0.039 Uiso 1 1 calc R . .
B1B B 0.3725(3) -0.3693(3) 0.0703(2) 0.0226(6) Uani 1 1 d . . .
O1B O 0.3686(2) -0.4638(2) 0.12541(13) 0.0305(4) Uani 1 1 d . . .
H1B H 0.3494 -0.5422 0.0948 0.046 Uiso 1 1 calc R . .
O2B O 0.3477(2) -0.3967(2) -0.02054(12) 0.0339(5) Uani 1 1 d . . .
H2B1 H 0.3303 -0.4808 -0.0387 0.051 Uiso 1 1 calc R . .
S1C S 0.21413(7) 0.21714(7) 0.93896(4) 0.02276(14) Uani 1 1 d . . .
O1C O 0.2381(2) 0.2629(2) 1.03582(13) 0.0316(5) Uani 1 1 d . . .
O2C O 0.2699(2) 0.3253(2) 0.89263(13) 0.0299(4) Uani 1 1 d . . .
O3C O 0.2460(2) 0.0856(2) 0.91181(14) 0.0363(5) Uani 1 1 d . . .
C1C C 0.0105(3) 0.1837(3) 0.9004(2) 0.0349(7) Uani 1 1 d . . .
F1C F -0.0389(2) 0.2960(2) 0.92470(15) 0.0523(5) Uani 1 1 d . . .
F2C F -0.0585(2) 0.0817(2) 0.93466(14) 0.0487(5) Uani 1 1 d . . .
F3C F -0.0317(2) 0.1474(2) 0.81085(13) 0.0580(6) Uani 1 1 d . . .
S1D S 0.77660(8) 0.20110(7) 0.47582(4) 0.02587(15) Uani 1 1 d . . .
O1D O 0.8956(2) 0.3226(2) 0.51601(15) 0.0376(5) Uani 1 1 d . . .
O2D O 0.6270(2) 0.2254(2) 0.45950(13) 0.0338(5) Uani 1 1 d . . .
O3D O 0.8056(2) 0.1068(2) 0.40471(15) 0.0441(6) Uani 1 1 d . . .
C1D C 0.7750(3) 0.1046(3) 0.5665(2) 0.0368(7) Uani 1 1 d . . .
F1D F 0.7569(3) 0.1812(2) 0.64058(12) 0.0632(6) Uani 1 1 d . . .
F2D F 0.9034(2) 0.0656(2) 0.58935(16) 0.0628(6) Uani 1 1 d . . .
F3D F 0.6643(2) -0.0098(2) 0.54404(14) 0.0510(5) Uani 1 1 d . . .

loop_
_atom_site_aniso_label
_atom_site_aniso_U_11
_atom_site_aniso_U_22
_atom_site_aniso_U_33
_atom_site_aniso_U_23
_atom_site_aniso_U_13
_atom_site_aniso_U_12
Pt1 0.02056(7) 0.01436(7) 0.01885(6) 0.00239(4) 0.00537(4) 0.00292(5)
N1A 0.0227(12) 0.0208(12) 0.0250(11) 0.0074(9) 0.0056(9) 0.0039(10)
N2A 0.0214(11) 0.0204(12) 0.0160(10) 0.0040(9) 0.0045(9) 0.0063(9)
N3A 0.0229(11) 0.0189(12) 0.0197(10) 0.0030(9) 0.0047(9) 0.0061(9)
C1A 0.0290(15) 0.0206(15) 0.0353(15) 0.0108(12) 0.0069(12) 0.0022(12)
C2A 0.0251(15) 0.0349(19) 0.0444(18) 0.0206(15) 0.0111(13) 0.0065(13)
C3A 0.0345(16) 0.0390(19) 0.0387(16) 0.0175(14) 0.0187(13) 0.0174(14)
C4A 0.0320(16) 0.0308(17) 0.0294(14) 0.0090(12) 0.0130(12) 0.0135(13)
C5A 0.0259(14) 0.0214(15) 0.0224(13) 0.0076(11) 0.0063(11) 0.0067(12)
C6A 0.0268(14) 0.0219(14) 0.0198(12) 0.0051(11) 0.0066(10) 0.0107(11)
C7A 0.0313(15) 0.0244(16) 0.0242(13) 0.0002(12) 0.0066(11) 0.0109(13)
C8A 0.0355(17) 0.0223(16) 0.0295(15) -0.0010(12) 0.0019(12) 0.0037(13)
C9A 0.0271(15) 0.0221(15) 0.0321(15) 0.0029(12) 0.0048(12) 0.0034(12)
C10A 0.0218(13) 0.0170(14) 0.0204(12) 0.0041(10) 0.0026(10) 0.0031(11)
C11A 0.0239(14) 0.0216(15) 0.0207(12) 0.0059(11) 0.0059(10) 0.0049(11)
C12A 0.0259(15) 0.0248(16) 0.0324(14) 0.0082(12) 0.0097(12) 0.0035(12)
C13A 0.0270(15) 0.0414(19) 0.0341(15) 0.0140(14) 0.0160(12) 0.0096(14)
C14A 0.0350(16) 0.0367(19) 0.0264(14) 0.0064(13) 0.0121(12) 0.0175(14)
C15A 0.0295(15) 0.0236(15) 0.0203(13) 0.0017(11) 0.0058(11) 0.0081(12)
N1B 0.0211(11) 0.0212(12) 0.0206(11) 0.0031(9) 0.0050(9) 0.0051(9)
C2B 0.0297(15) 0.0218(15) 0.0248(13) 0.0067(12) 0.0004(11) 0.0073(12)
C3B 0.0296(15) 0.0258(16) 0.0201(13) 0.0020(11) 0.0008(11) 0.0049(12)
C4B 0.0127(12) 0.0220(15) 0.0270(13) 0.0031(11) 0.0062(10) 0.0022(11)
C5B 0.0453(17) 0.0196(15) 0.0254(14) 0.0073(12) 0.0014(12) 0.0035(13)
C6B 0.0503(19) 0.0222(16) 0.0198(13) 0.0034(12) 0.0010(12) 0.0017(13)
B1B 0.0168(14) 0.0229(17) 0.0275(15) 0.0023(13) 0.0062(12) 0.0041(12)
O1B 0.0412(12) 0.0173(10) 0.0318(10) 0.0014(8) 0.0117(9) 0.0034(9)
O2B 0.0498(13) 0.0208(11) 0.0277(10) -0.0005(8) 0.0053(9) 0.0074(9)
S1C 0.0225(3) 0.0177(3) 0.0278(3) 0.0019(3) 0.0065(3) 0.0052(3)
O1C 0.0398(12) 0.0259(12) 0.0276(10) 0.0034(9) 0.0066(9) 0.0066(9)
O2C 0.0339(11) 0.0227(11) 0.0332(10) 0.0033(8) 0.0128(9) 0.0038(9)
O3C 0.0421(12) 0.0200(11) 0.0487(12) 0.0003(9) 0.0164(10) 0.0106(9)
C1C 0.0271(16) 0.0376(19) 0.0394(17) 0.0134(14) 0.0047(13) 0.0044(14)
F1C 0.0327(10) 0.0512(13) 0.0849(15) 0.0249(11) 0.0194(10) 0.0229(9)
F2C 0.0319(10) 0.0487(12) 0.0675(13) 0.0275(10) 0.0142(9) -0.0004(9)
F3C 0.0462(12) 0.0704(15) 0.0404(11) 0.0132(10) -0.0114(9) -0.0070(10)
S1D 0.0253(4) 0.0254(4) 0.0288(3) 0.0046(3) 0.0117(3) 0.0056(3)
O1D 0.0339(12) 0.0241(12) 0.0547(14) 0.0044(10) 0.0197(10) 0.0001(9)
O2D 0.0309(11) 0.0441(14) 0.0303(10) 0.0080(9) 0.0077(9) 0.0163(10)
O3D 0.0427(13) 0.0438(14) 0.0448(13) -0.0086(11) 0.0229(10) 0.0085(11)
C1D 0.0338(17) 0.0293(17) 0.0398(17) 0.0078(14) -0.0018(13) -0.0007(14)
F1D 0.0887(17) 0.0675(15) 0.0291(10) 0.0119(10) 0.0140(10) 0.0063(13)
F2D 0.0402(11) 0.0395(12) 0.0983(17) 0.0295(12) -0.0163(11) 0.0041(9)
F3D 0.0402(11) 0.0383(12) 0.0663(13) 0.0218(10) 0.0034(9) -0.0099(9)

loop_
_atom_type_symbol
_atom_type_description
_atom_type_scat_dispersion_real
_atom_type_scat_dispersion_imag
_atom_type_scat_source
C C 0.0033 0.0016 'International Tables Vol C Tables 4.2.6.8 and 6.1.1.4'
B B 0.0013 0.0007 'International Tables Vol C Tables 4.2.6.8 and 6.1.1.4'
F F 0.0171 0.0103 'International Tables Vol C Tables 4.2.6.8 and 6.1.1.4'
N N 0.0061 0.0033 'International Tables Vol C Tables 4.2.6.8 and 6.1.1.4'
O O 0.0106 0.0060 'International Tables Vol C Tables 4.2.6.8 and 6.1.1.4'
Pt Pt -1.7033 8.3905 'International Tables Vol C Tables 4.2.6.8 and 6.1.1.4'
S S 0.1246 0.1234 'International Tables Vol C Tables 4.2.6.8 and 6.1.1.4'
H H 0.0000 0.0000 'International Tables Vol C Tables 4.2.6.8 and 6.1.1.4'

loop_
_geom_angle_atom_site_label_1
_geom_angle_atom_site_label_2
_geom_angle_atom_site_label_3
_geom_angle
_geom_angle_site_symmetry_1
_geom_angle_site_symmetry_3
_geom_angle_publ_flag
N2A Pt1 N3A 80.79(9) . . ?
N2A Pt1 N1A 81.18(9) . . ?
N3A Pt1 N1A 161.96(9) . . ?
N2A Pt1 N1B 179.05(8) . . ?
N3A Pt1 N1B 98.28(9) . . ?
N1A Pt1 N1B 99.75(9) . . ?
C1A N1A C5A 118.6(2) . . ?
C1A N1A Pt1 128.5(2) . . ?
C5A N1A Pt1 112.88(17) . . ?
C10A N2A C6A 123.2(2) . . ?
C10A N2A Pt1 118.51(17) . . ?
C6A N2A Pt1 118.32(18) . . ?
C15A N3A C11A 119.0(2) . . ?
C15A N3A Pt1 127.62(19) . . ?
C11A N3A Pt1 113.34(16) . . ?
N1A C1A C2A 122.4(3) . . ?
N1A C1A H1A 118.8 . . ?
C2A C1A H1A 118.8 . . ?
C3A C2A C1A 119.4(3) . . ?
C3A C2A H2A 120.3 . . ?
C1A C2A H2A 120.3 . . ?
C2A C3A C4A 118.8(3) . . ?
C2A C3A H3A 120.6 . . ?
C4A C3A H3A 120.6 . . ?
C5A C4A C3A 119.8(3) . . ?
C5A C4A H4A 120.1 . . ?
C3A C4A H4A 120.1 . . ?
N1A C5A C4A 121.0(3) . . ?
N1A C5A C6A 115.2(2) . . ?
C4A C5A C6A 123.7(3) . . ?
N2A C6A C7A 119.3(2) . . ?
N2A C6A C5A 112.3(2) . . ?
C7A C6A C5A 128.4(2) . . ?
C6A C7A C8A 118.4(3) . . ?
C6A C7A H7A 120.8 . . ?
C8A C7A H7A 120.8 . . ?
C9A C8A C7A 120.9(3) . . ?
C9A C8A H8A 119.6 . . ?
C7A C8A H8A 119.6 . . ?
C10A C9A C8A 119.1(3) . . ?
C10A C9A H9A 120.5 . . ?
C8A C9A H9A 120.5 . . ?
N2A C10A C9A 119.1(2) . . ?
N2A C10A C11A 112.5(2) . . ?
C9A C10A C11A 128.4(2) . . ?
N3A C11A C12A 120.9(2) . . ?
N3A C11A C10A 114.8(2) . . ?
C12A C11A C10A 124.3(2) . . ?
C13A C12A C11A 119.5(3) . . ?
C13A C12A H12A 120.3 . . ?
C11A C12A H12A 120.3 . . ?
C14A C13A C12A 119.1(3) . . ?
C14A C13A H13A 120.4 . . ?
C12A C13A H13A 120.4 . . ?
C15A C14A C13A 119.8(3) . . ?
C15A C14A H14A 120.1 . . ?
C13A C14A H14A 120.1 . . ?
N3A C15A C14A 121.6(3) . . ?
N3A C15A H15A 119.2 . . ?
C14A C15A H15A 119.2 . . ?
C2B N1B C6B 117.6(2) . . ?
C2B N1B Pt1 120.49(18) . . ?
C6B N1B Pt1 121.87(18) . . ?
N1B C2B C3B 122.2(2) . . ?
N1B C2B H2B 118.9 . . ?
C3B C2B H2B 118.9 . . ?
C2B C3B C4B 121.3(2) . . ?
C2B C3B H3B 119.3 . . ?
C4B C3B H3B 119.3 . . ?
C5B C4B C3B 114.9(3) . . ?
C5B C4B B1B 122.7(2) . . ?
C3B C4B B1B 122.4(2) . . ?
C6B C5B C4B 121.9(2) . . ?
C6B C5B H5B 119.0 . . ?
C4B C5B H5B 119.0 . . ?
N1B C6B C5B 121.9(2) . . ?
N1B C6B H6B 119.0 . . ?
C5B C6B H6B 119.0 . . ?
O2B B1B O1B 126.6(3) . . ?
O2B B1B C4B 116.5(2) . . ?
O1B B1B C4B 116.9(2) . . ?
B1B O1B H1B 109.5 . . ?
B1B O2B H2B1 109.5 . . ?
O3C S1C O2C 115.78(12) . . ?
O3C S1C O1C 114.91(12) . . ?
O2C S1C O1C 113.88(12) . . ?
O3C S1C C1C 103.51(14) . . ?
O2C S1C C1C 103.45(12) . . ?
O1C S1C C1C 102.99(13) . . ?
F2C C1C F3C 107.7(3) . . ?
F2C C1C F1C 108.2(2) . . ?
F3C C1C F1C 107.4(2) . . ?
F2C C1C S1C 111.03(19) . . ?
F3C C1C S1C 111.2(2) . . ?
F1C C1C S1C 111.1(2) . . ?
O3D S1D O1D 115.88(13) . . ?
O3D S1D O2D 115.14(13) . . ?
O1D S1D O2D 114.87(13) . . ?
O3D S1D C1D 103.20(15) . . ?
O1D S1D C1D 102.69(14) . . ?
O2D S1D C1D 102.26(13) . . ?
F1D C1D F2D 107.0(3) . . ?
F1D C1D F3D 107.6(3) . . ?
F2D C1D F3D 107.1(3) . . ?
F1D C1D S1D 111.0(2) . . ?
F2D C1D S1D 111.9(2) . . ?
F3D C1D S1D 112.0(2) . . ?

loop_
_geom_bond_atom_site_label_1
_geom_bond_atom_site_label_2
_geom_bond_distance
_geom_bond_site_symmetry_2
_geom_bond_publ_flag
Pt1 N2A 1.930(2) . ?
Pt1 N3A 2.013(2) . ?
Pt1 N1A 2.021(2) . ?
Pt1 N1B 2.026(2) . ?
N1A C1A 1.338(4) . ?
N1A C5A 1.366(4) . ?
N2A C10A 1.344(3) . ?
N2A C6A 1.351(3) . ?
N3A C15A 1.344(3) . ?
N3A C11A 1.368(3) . ?
C1A C2A 1.379(4) . ?
C1A H1A 0.9300 . ?
C2A C3A 1.368(4) . ?
C2A H2A 0.9300 . ?
C3A C4A 1.389(4) . ?
C3A H3A 0.9300 . ?
C4A C5A 1.373(4) . ?
C4A H4A 0.9300 . ?
C5A C6A 1.477(4) . ?
C6A C7A 1.379(4) . ?
C7A C8A 1.386(4) . ?
C7A H7A 0.9300 . ?
C8A C9A 1.385(4) . ?
C8A H8A 0.9300 . ?
C9A C10A 1.373(4) . ?
C9A H9A 0.9300 . ?
C10A C11A 1.469(4) . ?
C11A C12A 1.379(4) . ?
C12A C13A 1.380(4) . ?
C12A H12A 0.9300 . ?
C13A C14A 1.374(4) . ?
C13A H13A 0.9300 . ?
C14A C15A 1.374(4) . ?
C14A H14A 0.9300 . ?
C15A H15A 0.9300 . ?
N1B C2B 1.340(3) . ?
N1B C6B 1.350(3) . ?
C2B C3B 1.370(4) . ?
C2B H2B 0.9300 . ?
C3B C4B 1.392(4) . ?
C3B H3B 0.9300 . ?
C4B C5B 1.386(4) . ?
C4B B1B 1.574(4) . ?
C5B C6B 1.359(4) . ?
C5B H5B 0.9300 . ?
C6B H6B 0.9300 . ?
B1B O2B 1.346(3) . ?
B1B O1B 1.359(4) . ?
O1B H1B 0.8200 . ?
O2B H2B1 0.8200 . ?
S1C O3C 1.428(2) . ?
S1C O2C 1.446(2) . ?
S1C O1C 1.449(2) . ?
S1C C1C 1.817(3) . ?
C1C F2C 1.326(3) . ?
C1C F3C 1.328(3) . ?
C1C F1C 1.328(4) . ?
S1D O3D 1.437(2) . ?
S1D O1D 1.436(2) . ?
S1D O2D 1.441(2) . ?
S1D C1D 1.809(3) . ?
C1D F1D 1.332(4) . ?
C1D F2D 1.330(4) . ?
C1D F3D 1.329(4) . ?
